data_2240546
loop_
_publ_author_name
'Danish, Muhammad'
'Tahir, Muhammad Nawaz'
'Anwar, Uzma'
'Raza, Muhammad Asam'

_publ_section_title
;
 Crystal structure of ethyl
 <i>N</i>-(1,5-dimethyl-3-oxo-2-phenyl-2,3-dihydro-1<i>H</i>-pyrazol-4-yl)carbamate
;
_journal_coeditor_code SJ5447
_journal_issue 4
_journal_name_full 'Acta Crystallographica Section E'
_journal_page_first o267
_journal_paper_doi 10.1107/S2056989015006106
_journal_volume 71
_journal_year 2015
_chemical_formula_iupac 'C14 H17 N3 O3'
_chemical_formula_moiety 'C14 H17 N3 O3'
_chemical_formula_sum 'C14 H17 N3 O3'
_chemical_formula_weight 275.30
_chemical_name_systematic 'Ethyl <i>N</i>-(1,5-dimethyl-3-oxo-2-phenyl-2,3-dihydro-1<i>H</i>-pyrazol-4-yl)carbamate'
_space_group_crystal_system monoclinic
_space_group_IT_number 14
_space_group_name_Hall '-P 2ybc'
_space_group_name_H-M_alt 'P 1 21/c 1'
_symmetry_space_group_name_Hall '-P 2ybc'
_symmetry_space_group_name_H-M 'P 1 21/c 1'
_atom_sites_solution_hydrogens geom
_atom_sites_solution_primary direct
_atom_sites_solution_secondary difmap
_audit_creation_method SHELXL-97
_cell_angle_alpha 90
_cell_angle_beta 93.403(3)
_cell_angle_gamma 90
_cell_formula_units_Z 4
_cell_length_a 8.2100(4)
_cell_length_b 11.4137(6)
_cell_length_c 15.1594(8)
_cell_measurement_reflns_used 2368
_cell_measurement_temperature 296(2)
_cell_measurement_theta_max 27.000
_cell_measurement_theta_min 2.235
_cell_volume 1418.03(13)
_computing_cell_refinement
;
SAINT (Bruker, 2007)
;
_computing_data_collection
;
APEX2 (Bruker, 2007)
;
_computing_data_reduction
;
SAINT (Bruker, 2007)
;
_computing_molecular_graphics
;
ORTEP-3 for Windows (Farrugia, 2012) and PLATON (Spek, 2009)
;
_computing_publication_material
;
WinGX (Farrugia, 2012) and PLATON (Spek, 2009)
;
_computing_structure_refinement
;
SHELXL2014/6  (Sheldrick, 2015)
;
_computing_structure_solution
;
SHELXS97 (Sheldrick, 2008)
;
_diffrn_ambient_temperature 296(2)
_diffrn_detector_area_resol_mean 7.80
_diffrn_measured_fraction_theta_full 0.999
_diffrn_measured_fraction_theta_max 0.999
_diffrn_measurement_device_type 'Bruker Kappa APEXII CCD'
_diffrn_measurement_method \w
_diffrn_radiation_monochromator graphite
_diffrn_radiation_source 'fine-focus sealed tube'
_diffrn_radiation_type MoK\a
_diffrn_radiation_wavelength 0.71073
_diffrn_reflns_av_R_equivalents 0.0220
_diffrn_reflns_limit_h_max 10
_diffrn_reflns_limit_h_min -10
_diffrn_reflns_limit_k_max 13
_diffrn_reflns_limit_k_min -14
_diffrn_reflns_limit_l_max 19
_diffrn_reflns_limit_l_min -19
_diffrn_reflns_number 11712
_diffrn_reflns_theta_full 27.00
_diffrn_reflns_theta_max 27.00
_diffrn_reflns_theta_min 2.235
_diffrn_standards_number 0
_exptl_absorpt_coefficient_mu 0.092
_exptl_absorpt_correction_T_max 0.983
_exptl_absorpt_correction_T_min 0.968
_exptl_absorpt_correction_type multi-scan
_exptl_absorpt_process_details
;
(SADABS; Bruker, 2005)
;
_exptl_crystal_colour 'light yellow'
_exptl_crystal_density_diffrn 1.290
_exptl_crystal_density_method 'not measured'
_exptl_crystal_description plate
_exptl_crystal_F_000 584
_exptl_crystal_size_max 0.38
_exptl_crystal_size_mid 0.34
_exptl_crystal_size_min 0.20
_refine_diff_density_max 0.188
_refine_diff_density_min -0.170
_refine_ls_extinction_coef 0.027(3)
_refine_ls_extinction_expression Fc^*^=kFc[1+0.001xFc^2^\l^3^/sin(2\q)]^-1/4^
_refine_ls_extinction_method SHELXL
_refine_ls_goodness_of_fit_ref 1.059
_refine_ls_hydrogen_treatment constr
_refine_ls_matrix_type full
_refine_ls_number_parameters 185
_refine_ls_number_reflns 3098
_refine_ls_number_restraints 0
_refine_ls_restrained_S_all 1.059
_refine_ls_R_factor_all 0.0570
_refine_ls_R_factor_gt 0.0427
_refine_ls_shift/su_max 0.000
_refine_ls_shift/su_mean 0.000
_refine_ls_structure_factor_coef Fsqd
_refine_ls_weighting_details 'w=1/[\s^2^(Fo^2^)+(0.0592P)^2^+0.2848P] where P=(Fo^2^+2Fc^2^)/3'
_refine_ls_weighting_scheme calc
_refine_ls_wR_factor_gt 0.1173
_refine_ls_wR_factor_ref 0.1268
_reflns_number_gt 2368
_reflns_number_total 3098
_reflns_threshold_expression I>2\s(I)
_cod_data_source_file sj5447sup1.cif
_cod_data_source_block I
_cod_database_code 2240546
_cod_database_fobs_code 2240546
_shelx_space_group_comment
;
The symmetry employed for this shelxl refinement is uniquely defined
by the following loop, which should always be used as a source of
symmetry information in preference to the above space-group names.
They are only intended as comments.
;
_shelxl_version_number 2014/6

loop_
_space_group_symop_operation_xyz
'x, y, z'
'-x, y+1/2, -z+1/2'
'-x, -y, -z'
'x, -y-1/2, z-1/2'

loop_
_atom_site_type_symbol
_atom_site_label
_atom_site_fract_x
_atom_site_fract_y
_atom_site_fract_z
_atom_site_U_iso_or_equiv
_atom_site_adp_type
_atom_site_calc_flag
_atom_site_occupancy
O O1 0.54493(13) 0.33953(9) 0.54004(6) 0.0503(3) Uani d 1
O O2 0.13321(16) 0.32771(12) 0.33957(11) 0.0819(5) Uani d 1
O O3 0.09391(13) 0.51504(10) 0.38192(8) 0.0617(3) Uani d 1
N N1 0.65770(15) 0.23072(11) 0.42996(8) 0.0458(3) Uani d 1
N N2 0.62265(16) 0.21412(12) 0.33892(8) 0.0510(3) Uani d 1
N N3 0.34531(15) 0.44615(11) 0.38501(8) 0.0480(3) Uani d 1
H H3A 0.3728 0.5172 0.3977 0.058 Uiso calc 1
C C1 0.72550(18) 0.13738(13) 0.48290(10) 0.0472(4) Uani d 1
C C2 0.8305(2) 0.16528(17) 0.55395(11) 0.0592(4) Uani d 1
H H2 0.8595 0.2428 0.5653 0.071 Uiso calc 1
C C3 0.8922(3) 0.0764(2) 0.60812(14) 0.0791(6) Uani d 1
H H3 0.9628 0.0945 0.6565 0.095 Uiso calc 1
C C4 0.8508(3) -0.0376(2) 0.59139(18) 0.0851(7) Uani d 1
H H4 0.8924 -0.0967 0.6285 0.102 Uiso calc 1
C C5 0.7481(3) -0.06516(17) 0.52008(19) 0.0841(7) Uani d 1
H H5 0.7216 -0.1431 0.5085 0.101 Uiso calc 1
C C6 0.6830(2) 0.02230(15) 0.46480(14) 0.0639(5) Uani d 1
H H6 0.6122 0.0038 0.4166 0.077 Uiso calc 1
C C7 0.55368(17) 0.31534(12) 0.46080(9) 0.0406(3) Uani d 1
C C8 0.46691(17) 0.35940(13) 0.38352(9) 0.0430(3) Uani d 1
C C9 0.51590(19) 0.30017(14) 0.31216(10) 0.0487(4) Uani d 1
C C10 0.4694(3) 0.3221(2) 0.21696(12) 0.0755(6) Uani d 1
H H10A 0.4626 0.2489 0.1858 0.113 Uiso calc 1
H H10B 0.5502 0.3709 0.1921 0.113 Uiso calc 1
H H10C 0.3654 0.3607 0.2117 0.113 Uiso calc 1
C C11 0.7583(2) 0.17664(16) 0.28711(12) 0.0621(5) Uani d 1
H H11A 0.7971 0.1016 0.3078 0.093 Uiso calc 1
H H11B 0.8452 0.2329 0.2937 0.093 Uiso calc 1
H H11C 0.7217 0.1709 0.2259 0.093 Uiso calc 1
C C12 0.1866(2) 0.42031(14) 0.36699(11) 0.0528(4) Uani d 1
C C13 -0.0815(2) 0.4956(2) 0.37242(17) 0.0818(6) Uani d 1
H H13A -0.1108 0.4609 0.3152 0.098 Uiso calc 1
H H13B -0.1145 0.4424 0.4179 0.098 Uiso calc 1
C C14 -0.1628(3) 0.6069(3) 0.3803(2) 0.1237(11) Uani d 1
H H14A -0.2786 0.5946 0.3798 0.186 Uiso calc 1
H H14B -0.1381 0.6563 0.3316 0.186 Uiso calc 1
H H14C -0.1259 0.6438 0.4348 0.186 Uiso calc 1

loop_
_atom_site_aniso_label
_atom_site_aniso_U_11
_atom_site_aniso_U_22
_atom_site_aniso_U_33
_atom_site_aniso_U_12
_atom_site_aniso_U_13
_atom_site_aniso_U_23
O1 0.0619(7) 0.0475(6) 0.0425(6) 0.0067(5) 0.0099(5) -0.0044(4)
O2 0.0552(7) 0.0589(9) 0.1307(13) -0.0026(6) -0.0010(8) -0.0187(8)
O3 0.0453(6) 0.0558(7) 0.0849(8) 0.0115(5) 0.0113(6) 0.0010(6)
N1 0.0493(7) 0.0440(7) 0.0445(7) 0.0090(6) 0.0050(5) -0.0052(5)
N2 0.0517(7) 0.0558(8) 0.0458(7) 0.0106(6) 0.0067(6) -0.0112(6)
N3 0.0459(7) 0.0395(7) 0.0586(8) 0.0054(5) 0.0037(6) -0.0030(5)
C1 0.0421(7) 0.0439(8) 0.0568(9) 0.0089(6) 0.0134(6) 0.0019(7)
C2 0.0558(9) 0.0613(11) 0.0607(10) 0.0102(8) 0.0043(8) 0.0035(8)
C3 0.0691(12) 0.0960(17) 0.0724(12) 0.0247(12) 0.0054(10) 0.0187(11)
C4 0.0744(14) 0.0786(15) 0.1049(17) 0.0307(12) 0.0268(13) 0.0369(13)
C5 0.0725(13) 0.0453(11) 0.138(2) 0.0119(10) 0.0371(14) 0.0176(12)
C6 0.0542(10) 0.0488(10) 0.0901(13) 0.0032(8) 0.0156(9) -0.0036(9)
C7 0.0411(7) 0.0350(7) 0.0464(8) -0.0002(6) 0.0086(6) -0.0038(6)
C8 0.0423(7) 0.0396(8) 0.0476(8) 0.0030(6) 0.0067(6) -0.0019(6)
C9 0.0472(8) 0.0521(9) 0.0470(8) 0.0031(7) 0.0029(6) -0.0056(6)
C10 0.0805(13) 0.0979(16) 0.0474(10) 0.0178(11) -0.0019(9) -0.0074(9)
C11 0.0611(10) 0.0664(11) 0.0605(10) 0.0110(9) 0.0174(8) -0.0146(8)
C12 0.0487(8) 0.0479(9) 0.0622(10) 0.0056(7) 0.0067(7) 0.0021(7)
C13 0.0470(10) 0.0869(15) 0.1121(17) 0.0083(10) 0.0091(10) 0.0007(13)
C14 0.0581(13) 0.105(2) 0.211(3) 0.0252(14) 0.0337(17) 0.016(2)

loop_
_atom_type_symbol
_atom_type_description
_atom_type_scat_dispersion_real
_atom_type_scat_dispersion_imag
_atom_type_scat_source
C C 0.0033 0.0016 'International Tables Vol C Tables 4.2.6.8 and 6.1.1.4'
H H 0.0000 0.0000 'International Tables Vol C Tables 4.2.6.8 and 6.1.1.4'
N N 0.0061 0.0033 'International Tables Vol C Tables 4.2.6.8 and 6.1.1.4'
O O 0.0106 0.0060 'International Tables Vol C Tables 4.2.6.8 and 6.1.1.4'

loop_
_geom_angle_atom_site_label_1
_geom_angle_atom_site_label_2
_geom_angle_atom_site_label_3
_geom_angle
C12 O3 C13 115.20(15)
C7 N1 N2 109.28(11)
C7 N1 C1 123.86(12)
N2 N1 C1 120.12(12)
C9 N2 N1 106.61(11)
C9 N2 C11 123.19(14)
N1 N2 C11 116.61(13)
C12 N3 C8 121.39(13)
C12 N3 H3A 119.3
C8 N3 H3A 119.3
C2 C1 C6 120.94(16)
C2 C1 N1 118.21(15)
C6 C1 N1 120.81(15)
C1 C2 C3 119.05(19)
C1 C2 H2 120.5
C3 C2 H2 120.5
C4 C3 C2 120.7(2)
C4 C3 H3 119.6
C2 C3 H3 119.6
C3 C4 C5 120.1(2)
C3 C4 H4 120.0
C5 C4 H4 120.0
C4 C5 C6 120.6(2)
C4 C5 H5 119.7
C6 C5 H5 119.7
C1 C6 C5 118.6(2)
C1 C6 H6 120.7
C5 C6 H6 120.7
O1 C7 N1 123.62(13)
O1 C7 C8 131.54(13)
N1 C7 C8 104.82(12)
C9 C8 N3 127.41(14)
C9 C8 C7 108.79(13)
N3 C8 C7 123.72(12)
C8 C9 N2 109.74(13)
C8 C9 C10 128.08(15)
N2 C9 C10 122.17(14)
C9 C10 H10A 109.5
C9 C10 H10B 109.5
H10A C10 H10B 109.5
C9 C10 H10C 109.5
H10A C10 H10C 109.5
H10B C10 H10C 109.5
N2 C11 H11A 109.5
N2 C11 H11B 109.5
H11A C11 H11B 109.5
N2 C11 H11C 109.5
H11A C11 H11C 109.5
H11B C11 H11C 109.5
O2 C12 N3 125.98(15)
O2 C12 O3 124.21(15)
N3 C12 O3 109.79(14)
C14 C13 O3 108.53(19)
C14 C13 H13A 110.0
O3 C13 H13A 110.0
C14 C13 H13B 110.0
O3 C13 H13B 110.0
H13A C13 H13B 108.4
C13 C14 H14A 109.5
C13 C14 H14B 109.5
H14A C14 H14B 109.5
C13 C14 H14C 109.5
H14A C14 H14C 109.5
H14B C14 H14C 109.5

loop_
_geom_bond_atom_site_label_1
_geom_bond_atom_site_label_2
_geom_bond_distance
O1 C7 1.2387(17)
O2 C12 1.208(2)
O3 C12 1.3489(19)
O3 C13 1.456(2)
N1 C7 1.3886(18)
N1 N2 1.4057(17)
N1 C1 1.4269(19)
N2 C9 1.362(2)
N2 C11 1.4645(19)
N3 C12 1.348(2)
N3 C8 1.4072(18)
N3 H3A 0.8600
C1 C2 1.376(2)
C1 C6 1.383(2)
C2 C3 1.382(3)
C2 H2 0.9300
C3 C4 1.365(3)
C3 H3 0.9300
C4 C5 1.367(4)
C4 H4 0.9300
C5 C6 1.390(3)
C5 H5 0.9300
C6 H6 0.9300
C7 C8 1.426(2)
C8 C9 1.357(2)
C9 C10 1.492(2)
C10 H10A 0.9600
C10 H10B 0.9600
C10 H10C 0.9600
C11 H11A 0.9600
C11 H11B 0.9600
C11 H11C 0.9600
C13 C14 1.443(3)
C13 H13A 0.9700
C13 H13B 0.9700
C14 H14A 0.9600
C14 H14B 0.9600
C14 H14C 0.9600

loop_
_geom_hbond_atom_site_label_D
_geom_hbond_atom_site_label_H
_geom_hbond_atom_site_label_A
_geom_hbond_site_symmetry_A
_geom_hbond_distance_DH
_geom_hbond_distance_HA
_geom_hbond_distance_DA
_geom_hbond_angle_DHA
N3 H3A O1 3_666 0.86 1.99 2.8223(17) 163.6
C10 H10A O1 4_565 0.96 2.56 3.343(2) 139.3
C11 H11B O2 1_655 0.96 2.66 3.576(2) 160.7

loop_
_geom_torsion_atom_site_label_1
_geom_torsion_atom_site_label_2
_geom_torsion_atom_site_label_3
_geom_torsion_atom_site_label_4
_geom_torsion
C7 N1 N2 C9 9.01(16)
C1 N1 N2 C9 161.31(13)
C7 N1 N2 C11 151.05(14)
C1 N1 N2 C11 -56.66(19)
C7 N1 C1 C2 -64.2(2)
N2 N1 C1 C2 147.71(14)
C7 N1 C1 C6 113.91(17)
N2 N1 C1 C6 -34.2(2)
C6 C1 C2 C3 -0.7(2)
N1 C1 C2 C3 177.40(15)
C1 C2 C3 C4 0.4(3)
C2 C3 C4 C5 0.5(3)
C3 C4 C5 C6 -1.0(3)
C2 C1 C6 C5 0.2(2)
N1 C1 C6 C5 -177.87(15)
C4 C5 C6 C1 0.7(3)
N2 N1 C7 O1 172.30(14)
C1 N1 C7 O1 21.3(2)
N2 N1 C7 C8 -6.52(16)
C1 N1 C7 C8 -157.55(14)
C12 N3 C8 C9 67.6(2)
C12 N3 C8 C7 -108.89(18)
O1 C7 C8 C9 -177.01(16)
N1 C7 C8 C9 1.68(16)
O1 C7 C8 N3 0.0(3)
N1 C7 C8 N3 178.73(13)
N3 C8 C9 N2 -172.97(14)
C7 C8 C9 N2 3.95(18)
N3 C8 C9 C10 8.5(3)
C7 C8 C9 C10 -174.57(18)
N1 N2 C9 C8 -7.90(17)
C11 N2 C9 C8 -146.82(15)
N1 N2 C9 C10 170.73(16)
C11 N2 C9 C10 31.8(3)
C8 N3 C12 O2 -8.1(3)
C8 N3 C12 O3 173.51(13)
C13 O3 C12 O2 6.8(3)
C13 O3 C12 N3 -174.78(15)
C12 O3 C13 C14 -173.5(2)
